data_2018846
loop_
_publ_author_name
'He, Chang-Shuai'
'Liu, Lu-Fang'
'Guo, Lei'
'Wu, Jian-Zhong'

_publ_section_title
;
 Supramolecular networks of 10-(2-hydroxyethyl)acridin-9(10<i>H</i>)-one
 and 10-(2-chloroethyl)acridin-9(10<i>H</i>)-one
;
_journal_coeditor_code WQ3028
_journal_issue 3
_journal_name_full 'Acta Crystallographica Section C'
_journal_page_first 289
_journal_page_last 292
_journal_paper_doi 10.1107/S0108270113004204
_journal_volume 69
_journal_year 2013
_chemical_formula_iupac 'C15 H12 Cl N O'
_chemical_formula_moiety 'C15 H12 Cl N O'
_chemical_formula_sum 'C15 H12 Cl N O'
_chemical_formula_weight 257.71
_chemical_name_systematic
;
10-(2-Chloroethyl)acridin-9(10<i>H</i>)-one
;
_space_group_IT_number 14
_symmetry_cell_setting monoclinic
_symmetry_space_group_name_Hall '-P 2ybc'
_symmetry_space_group_name_H-M 'P 1 21/c 1'
_atom_sites_solution_hydrogens geom
_atom_sites_solution_primary direct
_atom_sites_solution_secondary difmap
_audit_creation_method SHELXL-97
_cell_angle_alpha 90.00
_cell_angle_beta 92.151(2)
_cell_angle_gamma 90.00
_cell_formula_units_Z 4
_cell_length_a 9.3632(16)
_cell_length_b 16.449(3)
_cell_length_c 8.0359(14)
_cell_measurement_reflns_used 2422
_cell_measurement_temperature 298(2)
_cell_measurement_theta_max 26.87
_cell_measurement_theta_min 2.48
_cell_volume 1236.8(4)
_computing_cell_refinement 'APEX2 (Bruker, 2004)'
_computing_data_collection 'APEX2 (Bruker, 2004)'
_computing_data_reduction 'APEX2 (Bruker, 2004)'
_computing_molecular_graphics 'ORTEP-3 (Farrugia, 2012)'
_computing_publication_material 'PLATON (Spek, 2009)'
_computing_structure_refinement 'SHELXL97 (Sheldrick, 2008)'
_computing_structure_solution 'SHELXS97 (Sheldrick, 2008)'
_diffrn_ambient_temperature 298(2)
_diffrn_measured_fraction_theta_full 0.993
_diffrn_measured_fraction_theta_max 0.993
_diffrn_measurement_device_type 'Bruker APEXII CCD area-detector'
_diffrn_measurement_method 'phi and omega scans'
_diffrn_radiation_monochromator graphite
_diffrn_radiation_source 'fine-focus sealed tube'
_diffrn_radiation_type MoK\a
_diffrn_radiation_wavelength 0.71073
_diffrn_reflns_av_R_equivalents 0.0230
_diffrn_reflns_av_sigmaI/netI 0.0245
_diffrn_reflns_limit_h_max 11
_diffrn_reflns_limit_h_min -11
_diffrn_reflns_limit_k_max 19
_diffrn_reflns_limit_k_min -19
_diffrn_reflns_limit_l_max 8
_diffrn_reflns_limit_l_min -9
_diffrn_reflns_number 6398
_diffrn_reflns_theta_full 25.50
_diffrn_reflns_theta_max 25.50
_diffrn_reflns_theta_min 2.18
_exptl_absorpt_coefficient_mu 0.294
_exptl_absorpt_correction_T_max 0.959
_exptl_absorpt_correction_T_min 0.957
_exptl_absorpt_correction_type multi-scan
_exptl_absorpt_process_details '(SADABS; Bruker, 2002)'
_exptl_crystal_colour yellow
_exptl_crystal_density_diffrn 1.384
_exptl_crystal_density_method 'not measured'
_exptl_crystal_description block
_exptl_crystal_F_000 536
_exptl_crystal_size_max 0.19
_exptl_crystal_size_mid 0.17
_exptl_crystal_size_min 0.14
_refine_diff_density_max 0.433
_refine_diff_density_min -0.445
_refine_ls_extinction_coef 0.009(2)
_refine_ls_extinction_expression Fc^*^=kFc[1+0.001xFc^2^\l^3^/sin(2\q)]^-1/4^
_refine_ls_extinction_method 'SHELXL97 (Sheldrick, 2008)'
_refine_ls_goodness_of_fit_ref 1.059
_refine_ls_hydrogen_treatment constr
_refine_ls_matrix_type full
_refine_ls_number_parameters 164
_refine_ls_number_reflns 2291
_refine_ls_number_restraints 0
_refine_ls_restrained_S_all 1.059
_refine_ls_R_factor_all 0.0592
_refine_ls_R_factor_gt 0.0463
_refine_ls_shift/su_max 0.000
_refine_ls_shift/su_mean 0.000
_refine_ls_structure_factor_coef Fsqd
_refine_ls_weighting_details 'calc w=1/[\s^2^(Fo^2^)+(0.0565P)^2^+0.5138P] where P=(Fo^2^+2Fc^2^)/3'
_refine_ls_weighting_scheme calc
_refine_ls_wR_factor_gt 0.1194
_refine_ls_wR_factor_ref 0.1293
_reflns_number_gt 1787
_reflns_number_total 2291
_reflns_threshold_expression I>2sigma(I)
_cod_data_source_file wq3028.cif
_cod_data_source_block II
_cod_original_sg_symbol_H-M 'P 21/c'
_cod_database_code 2018846
_cod_database_fobs_code 2018846

loop_
_symmetry_equiv_pos_as_xyz
'x, y, z'
'-x, y+1/2, -z+1/2'
'-x, -y, -z'
'x, -y-1/2, z-1/2'

loop_
_atom_site_type_symbol
_atom_site_label
_atom_site_fract_x
_atom_site_fract_y
_atom_site_fract_z
_atom_site_U_iso_or_equiv
_atom_site_adp_type
_atom_site_calc_flag
_atom_site_refinement_flags
_atom_site_occupancy
_atom_site_symmetry_multiplicity
C C1 0.0205(2) 0.08043(13) 0.7814(3) 0.0488(5) Uani d . 1 1
H H1 -0.0168 0.0530 0.8712 0.059 Uiso calc R 1 1
C C2 -0.0171(3) 0.15959(14) 0.7534(3) 0.0573(6) Uani d . 1 1
H H2 -0.0790 0.1859 0.8236 0.069 Uiso calc R 1 1
C C3 0.0379(3) 0.20009(14) 0.6197(3) 0.0618(6) Uani d . 1 1
H H3 0.0123 0.2540 0.6003 0.074 Uiso calc R 1 1
C C4 0.1298(3) 0.16249(14) 0.5145(3) 0.0563(6) Uani d . 1 1
H H4 0.1644 0.1910 0.4246 0.068 Uiso calc R 1 1
C C5 0.1719(2) 0.08091(12) 0.5421(2) 0.0433(5) Uani d . 1 1
C C6 0.1141(2) 0.03964(12) 0.6778(2) 0.0405(5) Uani d . 1 1
C C7 0.2452(2) -0.08379(12) 0.5968(2) 0.0407(5) Uani d . 1 1
C C8 0.3009(2) -0.04030(13) 0.4635(2) 0.0430(5) Uani d . 1 1
C C9 0.3915(3) -0.08196(15) 0.3559(3) 0.0563(6) Uani d . 1 1
H H9 0.4311 -0.0544 0.2678 0.068 Uiso calc R 1 1
C C10 0.4217(3) -0.16267(16) 0.3804(3) 0.0617(6) Uani d . 1 1
H H10 0.4816 -0.1890 0.3081 0.074 Uiso calc R 1 1
C C11 0.3649(3) -0.20603(15) 0.5104(3) 0.0581(6) Uani d . 1 1
H H11 0.3850 -0.2610 0.5244 0.070 Uiso calc R 1 1
C C12 0.2787(2) -0.16614(13) 0.6179(3) 0.0489(5) Uani d . 1 1
H H12 0.2417 -0.1944 0.7067 0.059 Uiso calc R 1 1
C C13 0.1518(2) -0.04469(12) 0.7143(2) 0.0440(5) Uani d . 1 1
C C14 0.3403(3) 0.08770(15) 0.3099(3) 0.0551(6) Uani d . 1 1
H H14A 0.4369 0.0673 0.3009 0.066 Uiso calc R 1 1
H H14B 0.3460 0.1446 0.3415 0.066 Uiso calc R 1 1
C C15 0.2605(3) 0.07982(16) 0.1430(3) 0.0585(6) Uani d . 1 1
H H15A 0.1650 0.1021 0.1495 0.070 Uiso calc R 1 1
H H15B 0.2527 0.0230 0.1113 0.070 Uiso calc R 1 1
N N1 0.26716(19) 0.04160(11) 0.4393(2) 0.0468(4) Uani d . 1 1
O O1 0.1067(2) -0.08161(10) 0.8371(2) 0.0683(5) Uani d . 1 1
Cl Cl1 0.35873(8) 0.13471(5) -0.00726(8) 0.0890(3) Uani d . 1 1

loop_
_atom_site_aniso_label
_atom_site_aniso_U_11
_atom_site_aniso_U_22
_atom_site_aniso_U_33
_atom_site_aniso_U_12
_atom_site_aniso_U_13
_atom_site_aniso_U_23
C1 0.0485(12) 0.0582(13) 0.0397(11) 0.0000(10) 0.0019(9) -0.0059(9)
C2 0.0610(14) 0.0586(14) 0.0519(13) 0.0095(11) -0.0035(11) -0.0143(11)
C3 0.0748(17) 0.0455(12) 0.0639(15) 0.0084(11) -0.0132(12) -0.0089(11)
C4 0.0696(15) 0.0479(12) 0.0511(13) -0.0043(11) -0.0031(11) 0.0060(10)
C5 0.0462(12) 0.0458(11) 0.0376(10) -0.0050(9) -0.0022(8) -0.0026(8)
C6 0.0409(11) 0.0463(11) 0.0341(10) -0.0037(8) 0.0001(8) -0.0039(8)
C7 0.0392(11) 0.0451(11) 0.0376(10) -0.0041(8) -0.0002(8) -0.0008(8)
C8 0.0413(11) 0.0522(12) 0.0353(10) -0.0026(9) 0.0012(8) -0.0019(8)
C9 0.0571(14) 0.0713(15) 0.0411(12) 0.0030(11) 0.0107(10) -0.0003(10)
C10 0.0609(15) 0.0755(17) 0.0489(13) 0.0158(12) 0.0057(11) -0.0137(11)
C11 0.0629(15) 0.0508(13) 0.0600(14) 0.0084(11) -0.0037(11) -0.0075(11)
C12 0.0501(12) 0.0474(12) 0.0490(12) -0.0025(9) 0.0013(9) 0.0022(9)
C13 0.0465(11) 0.0486(12) 0.0372(10) -0.0039(9) 0.0058(8) 0.0013(9)
C14 0.0517(13) 0.0647(14) 0.0491(12) -0.0135(11) 0.0036(10) 0.0082(10)
C15 0.0533(14) 0.0758(16) 0.0466(12) -0.0135(11) 0.0055(10) 0.0106(11)
N1 0.0516(10) 0.0506(10) 0.0387(9) -0.0052(8) 0.0081(7) 0.0054(7)
O1 0.0856(13) 0.0643(10) 0.0575(10) 0.0044(9) 0.0365(9) 0.0130(8)
Cl1 0.0844(5) 0.1281(7) 0.0552(4) -0.0349(4) 0.0126(3) 0.0287(4)

loop_
_atom_type_symbol
_atom_type_description
_atom_type_scat_dispersion_real
_atom_type_scat_dispersion_imag
_atom_type_scat_source
C C 0.0033 0.0016 'International Tables Vol C Tables 4.2.6.8 and 6.1.1.4'
H H 0.0000 0.0000 'International Tables Vol C Tables 4.2.6.8 and 6.1.1.4'
N N 0.0061 0.0033 'International Tables Vol C Tables 4.2.6.8 and 6.1.1.4'
O O 0.0106 0.0060 'International Tables Vol C Tables 4.2.6.8 and 6.1.1.4'
Cl Cl 0.1484 0.1585 'International Tables Vol C Tables 4.2.6.8 and 6.1.1.4'

loop_
_geom_angle_atom_site_label_1
_geom_angle_atom_site_label_2
_geom_angle_atom_site_label_3
_geom_angle
C2 C1 C6 121.4(2)
C2 C1 H1 119.3
C6 C1 H1 119.3
C1 C2 C3 119.1(2)
C1 C2 H2 120.4
C3 C2 H2 120.4
C4 C3 C2 121.4(2)
C4 C3 H3 119.3
C2 C3 H3 119.3
C3 C4 C5 120.5(2)
C3 C4 H4 119.7
C5 C4 H4 119.7
N1 C5 C6 120.45(18)
N1 C5 C4 121.83(18)
C6 C5 C4 117.72(19)
C1 C6 C5 119.71(19)
C1 C6 C13 119.18(18)
C5 C6 C13 121.10(17)
C12 C7 C8 119.82(18)
C12 C7 C13 119.02(18)
C8 C7 C13 121.16(18)
N1 C8 C7 120.60(17)
N1 C8 C9 121.45(18)
C7 C8 C9 118.0(2)
C10 C9 C8 120.6(2)
C10 C9 H9 119.7
C8 C9 H9 119.7
C9 C10 C11 121.6(2)
C9 C10 H10 119.2
C11 C10 H10 119.2
C12 C11 C10 118.7(2)
C12 C11 H11 120.7
C10 C11 H11 120.7
C11 C12 C7 121.4(2)
C11 C12 H12 119.3
C7 C12 H12 119.3
O1 C13 C6 122.42(18)
O1 C13 C7 121.77(19)
C6 C13 C7 115.80(17)
N1 C14 C15 110.68(17)
N1 C14 H14A 109.5
C15 C14 H14A 109.5
N1 C14 H14B 109.5
C15 C14 H14B 109.5
H14A C14 H14B 108.1
C14 C15 Cl1 107.78(15)
C14 C15 H15A 110.2
Cl1 C15 H15A 110.2
C14 C15 H15B 110.2
Cl1 C15 H15B 110.2
H15A C15 H15B 108.5
C8 N1 C5 120.71(16)
C8 N1 C14 119.04(17)
C5 N1 C14 120.15(18)

loop_
_geom_bond_atom_site_label_1
_geom_bond_atom_site_label_2
_geom_bond_distance
C1 C2 1.365(3)
C1 C6 1.402(3)
C1 H1 0.9300
C2 C3 1.381(3)
C2 H2 0.9300
C3 C4 1.375(3)
C3 H3 0.9300
C4 C5 1.414(3)
C4 H4 0.9300
C5 N1 1.397(3)
C5 C6 1.410(3)
C6 C13 1.458(3)
C7 C12 1.399(3)
C7 C8 1.405(3)
C7 C13 1.460(3)
C8 N1 1.396(3)
C8 C9 1.411(3)
C9 C10 1.370(3)
C9 H9 0.9300
C10 C11 1.387(3)
C10 H10 0.9300
C11 C12 1.371(3)
C11 H11 0.9300
C12 H12 0.9300
C13 O1 1.246(2)
C14 N1 1.476(3)
C14 C15 1.516(3)
C14 H14A 0.9700
C14 H14B 0.9700
C15 Cl1 1.789(2)
C15 H15A 0.9700
C15 H15B 0.9700

loop_
_geom_hbond_atom_site_label_D
_geom_hbond_atom_site_label_H
_geom_hbond_atom_site_label_A
_geom_hbond_site_symmetry_A
_geom_hbond_distance_DH
_geom_hbond_distance_HA
_geom_hbond_distance_DA
_geom_hbond_angle_DHA
C1 H1 O1 3_557 0.93 2.56 3.330(3) 139.9
C15 H15A O1 3_556 0.97 2.57 3.448(3) 150.3
C10 H10 Cl1 3_655 0.93 3.02 3.727(3) 133.6
C11 H11 Cl1 2_645 0.93 2.96 3.683(2) 136.0

loop_
_geom_torsion_atom_site_label_1
_geom_torsion_atom_site_label_2
_geom_torsion_atom_site_label_3
_geom_torsion_atom_site_label_4
_geom_torsion
C6 C1 C2 C3 0.3(3)
C1 C2 C3 C4 -0.1(4)
C2 C3 C4 C5 -0.7(4)
C3 C4 C5 N1 -178.8(2)
C3 C4 C5 C6 1.4(3)
C2 C1 C6 C5 0.4(3)
C2 C1 C6 C13 179.4(2)
N1 C5 C6 C1 178.93(18)
C4 C5 C6 C1 -1.2(3)
N1 C5 C6 C13 -0.1(3)
C4 C5 C6 C13 179.81(19)
C12 C7 C8 N1 179.16(18)
C13 C7 C8 N1 -0.5(3)
C12 C7 C8 C9 -0.9(3)
C13 C7 C8 C9 179.39(19)
N1 C8 C9 C10 -179.0(2)
C7 C8 C9 C10 1.1(3)
C8 C9 C10 C11 -0.1(4)
C9 C10 C11 C12 -1.1(4)
C10 C11 C12 C7 1.2(3)
C8 C7 C12 C11 -0.2(3)
C13 C7 C12 C11 179.47(19)
C1 C6 C13 O1 -1.8(3)
C5 C6 C13 O1 177.2(2)
C1 C6 C13 C7 177.64(18)
C5 C6 C13 C7 -3.4(3)
C12 C7 C13 O1 3.4(3)
C8 C7 C13 O1 -176.9(2)
C12 C7 C13 C6 -176.02(18)
C8 C7 C13 C6 3.6(3)
N1 C14 C15 Cl1 -178.30(16)
C7 C8 N1 C5 -3.2(3)
C9 C8 N1 C5 176.92(19)
C7 C8 N1 C14 173.09(18)
C9 C8 N1 C14 -6.8(3)
C6 C5 N1 C8 3.5(3)
C4 C5 N1 C8 -176.41(19)
C6 C5 N1 C14 -172.76(18)
C4 C5 N1 C14 7.4(3)
C15 C14 N1 C8 88.0(2)
C15 C14 N1 C5 -95.8(2)

loop_
_cod_related_entry_id
_cod_related_entry_database
_cod_related_entry_code
1 ChemSpider 30654428
